data_7231026
loop_
_publ_author_name
'Thorp-Greenwood, Flora L.'
'Berry, Gilberte Therese'
'Boyadjieva, Sophia S.'
'Oldknow, Samuel'
'Hardie, Michaele J.'

_publ_section_title
;
 2D networks of metallo-capsules and other coordination polymers from a
 hexapodal ligand
;
_journal_issue 28
_journal_name_full CrystEngComm
_journal_page_first 3960
_journal_paper_doi 10.1039/C8CE00806J
_journal_volume 20
_journal_year 2018
_chemical_formula_sum 'C114 H72 Cl6 Co3 N12 O24'
_chemical_formula_weight 2383.33
_chemical_name_systematic 'hexachlorobis{hexakis(isonicotinoyl)cyclotricatechylene}tricobalt(II) dimethylformamide'
_space_group_IT_number 15
_space_group_name_Hall '-C 2yc'
_space_group_name_H-M_alt 'C 1 2/c 1'
_symmetry_cell_setting monoclinic
_symmetry_space_group_name_Hall '-C 2yc'
_symmetry_space_group_name_H-M 'C 1 2/c 1'
_atom_sites_solution_hydrogens geom
_atom_sites_solution_primary direct
_atom_sites_solution_secondary difmap
_audit_creation_method SHELXL-97
_audit_update_record
;
2018-02-09 deposited with the CCDC.
2018-06-13 downloaded from the CCDC.
;
_cell_angle_alpha 90.00
_cell_angle_beta 110.454(9)
_cell_angle_gamma 90.00
_cell_formula_units_Z 4
_cell_length_a 35.226(3)
_cell_length_b 20.1867(12)
_cell_length_c 33.622(2)
_cell_measurement_reflns_used 7383
_cell_measurement_temperature 120(2)
_cell_measurement_theta_max 66.357
_cell_measurement_theta_min 4.106
_cell_volume 22401(3)
_computing_structure_refinement 'SHELXL-97 (Sheldrick, 1997)'
_computing_structure_solution 'SHELXS-97 (Sheldrick, 1990)'
_diffrn_ambient_temperature 120(2)
_diffrn_measured_fraction_theta_full 1.000
_diffrn_measured_fraction_theta_max 1.000
_diffrn_measurement_device_type 'SuperNova, Dual, Cu at zero, Atlas'
_diffrn_measurement_method '\w scans'
_diffrn_radiation_monochromator mirror
_diffrn_radiation_source 'micro-focus sealed X-ray tube'
_diffrn_radiation_type CuK\a
_diffrn_radiation_wavelength 1.54184
_diffrn_reflns_av_R_equivalents 0.1669
_diffrn_reflns_av_sigmaI/netI 0.1146
_diffrn_reflns_limit_h_max 27
_diffrn_reflns_limit_h_min -37
_diffrn_reflns_limit_k_max 21
_diffrn_reflns_limit_k_min -21
_diffrn_reflns_limit_l_max 35
_diffrn_reflns_limit_l_min -35
_diffrn_reflns_number 70212
_diffrn_reflns_theta_full 55.00
_diffrn_reflns_theta_max 55.00
_diffrn_reflns_theta_min 3.13
_exptl_absorpt_coefficient_mu 2.702
_exptl_absorpt_correction_T_max 0.9233
_exptl_absorpt_correction_T_min 0.7739
_exptl_absorpt_correction_type empirical
_exptl_crystal_colour pink
_exptl_crystal_density_diffrn 0.707
_exptl_crystal_density_method 'not measured'
_exptl_crystal_description plate
_exptl_crystal_F_000 4860
_exptl_crystal_size_max 0.10
_exptl_crystal_size_mid 0.06
_exptl_crystal_size_min 0.03
_refine_diff_density_max 0.754
_refine_diff_density_min -1.087
_refine_diff_density_rms 0.087
_refine_ls_extinction_method none
_refine_ls_goodness_of_fit_ref 1.080
_refine_ls_hydrogen_treatment noref
_refine_ls_matrix_type full
_refine_ls_number_parameters 717
_refine_ls_number_reflns 14078
_refine_ls_number_restraints 0
_refine_ls_restrained_S_all 1.080
_refine_ls_R_factor_all 0.1674
_refine_ls_R_factor_gt 0.1297
_refine_ls_shift/su_max 0.001
_refine_ls_shift/su_mean 0.000
_refine_ls_structure_factor_coef Fsqd
_refine_ls_weighting_details 'calc w=1/[\s^2^(Fo^2^)+(0.2000P)^2^+0.0000P] where P=(Fo^2^+2Fc^2^)/3'
_refine_ls_weighting_scheme calc
_refine_ls_wR_factor_gt 0.3405
_refine_ls_wR_factor_ref 0.3663
_reflns_number_gt 7635
_reflns_number_total 14078
_reflns_threshold_expression >2sigma(I)
_cod_data_source_file c8ce00806j2.cif
_cod_data_source_block c_CCDC2
_cod_depositor_comments
;
The following automatic conversions were performed:

'_symmetry_cell_setting' value 'Monoclinic' changed to 'monoclinic'
according to
/home/data/users/saulius/crontab/automatic-downloads/rss-feeds/RSC/lib/dictionaries/cif_core.dic
dictionary named 'cif_core.dic' version 2.4.2 from 2011-04-26.

Automatic conversion script
Id: cif_fix_values 4973 2017-02-22 13:04:09Z antanas 

 Adding full bibliography for 7231022--7231030.cif.
;
_cod_original_sg_symbol_H-M C2/c
_cod_database_code 7231026
_oxdiff_exptl_absorpt_empirical_full_min 0.735
_oxdiff_exptl_absorpt_empirical_full_max 2.052
_oxdiff_exptl_absorpt_empirical_details
;
Empirical correction (ABSPACK) includes:
- Absorption correction using spherical harmonics
- Frame scaling
;
_platon_squeeze_void_probe_radius 1.20

loop_
_symmetry_equiv_pos_as_xyz
'x, y, z'
'-x, y, -z+1/2'
'x+1/2, y+1/2, z'
'-x+1/2, y+1/2, -z+1/2'
'-x, -y, -z'
'x, -y, z-1/2'
'-x+1/2, -y+1/2, -z'
'x+1/2, -y+1/2, z-1/2'

loop_
_atom_site_label
_atom_site_type_symbol
_atom_site_fract_x
_atom_site_fract_y
_atom_site_fract_z
_atom_site_U_iso_or_equiv
_atom_site_adp_type
_atom_site_occupancy
_atom_site_symmetry_multiplicity
_atom_site_calc_flag
_atom_site_refinement_flags
Co1 Co 0.74764(4) 0.78053(8) 0.24991(4) 0.0824(5) Uani 1 1 d .
Co2 Co 0.5000 1.02817(8) 0.2500 0.0944(7) Uani 1 2 d S
Cl1 Cl 0.78675(9) 0.68086(17) 0.26935(11) 0.1327(11) Uani 1 1 d .
Cl2 Cl 0.70692(8) 0.87856(16) 0.22959(9) 0.1180(9) Uani 1 1 d .
Cl3 Cl 0.44422(11) 1.02968(14) 0.27503(11) 0.1379(11) Uani 1 1 d .
O1 O 0.64069(15) 0.6863(3) 0.38320(16) 0.0755(14) Uani 1 1 d .
O2 O 0.7011(2) 0.6998(4) 0.4342(2) 0.118(2) Uani 1 1 d .
O3 O 0.57211(16) 0.7532(3) 0.38427(17) 0.0781(14) Uani 1 1 d .
O4 O 0.6278(3) 0.8173(3) 0.4116(3) 0.123(2) Uani 1 1 d .
O5 O 0.41780(14) 0.5909(3) 0.37861(15) 0.0672(13) Uani 1 1 d .
O6 O 0.40863(19) 0.6502(3) 0.4310(2) 0.0959(18) Uani 1 1 d .
O7 O 0.42107(15) 0.4526(3) 0.38009(17) 0.0760(14) Uani 1 1 d .
O8 O 0.37861(16) 0.4894(3) 0.41131(18) 0.0879(16) Uani 1 1 d .
O9 O 0.5797(2) 0.3040(3) 0.3824(2) 0.0939(18) Uani 1 1 d .
O10 O 0.5830(3) 0.2328(3) 0.4337(3) 0.137(3) Uani 1 1 d .
O11 O 0.6480(2) 0.3766(3) 0.3859(2) 0.0958(19) Uani 1 1 d .
O12 O 0.6660(3) 0.2778(4) 0.4134(3) 0.136(3) Uani 1 1 d .
N1 N 0.7230(2) 0.7572(4) 0.2982(3) 0.090(2) Uani 1 1 d .
N2 N 0.5285(3) 0.9527(3) 0.2947(3) 0.107(3) Uani 1 1 d .
N3 N 0.3000(2) 0.7294(5) 0.2970(2) 0.105(3) Uani 1 1 d .
N4 N 0.29455(19) 0.3395(4) 0.2958(2) 0.085(2) Uani 1 1 d .
N5 N 0.5301(3) 0.1027(4) 0.2984(4) 0.122(3) Uani 1 1 d .
N6 N 0.7254(2) 0.2992(5) 0.2977(2) 0.104(3) Uani 1 1 d .
C1 C 0.6158(2) 0.5902(3) 0.4648(2) 0.0590(17) Uani 1 1 d .
C2 C 0.6359(2) 0.6136(4) 0.4381(2) 0.0654(19) Uani 1 1 d .
H2 H 0.6594 0.5908 0.4376 0.079 Uiso 1 1 calc R
C3 C 0.6231(3) 0.6682(4) 0.4127(2) 0.075(2) Uani 1 1 d .
C4 C 0.5888(3) 0.7003(4) 0.4123(2) 0.078(2) Uani 1 1 d .
C5 C 0.5669(2) 0.6797(3) 0.4379(2) 0.0638(19) Uani 1 1 d .
H5 H 0.5432 0.7026 0.4376 0.077 Uiso 1 1 calc R
C6 C 0.5811(2) 0.6240(3) 0.4641(2) 0.0567(17) Uani 1 1 d .
C7 C 0.5540(2) 0.6008(3) 0.4888(2) 0.0573(17) Uani 1 1 d .
H7A H 0.5704 0.5746 0.5138 0.069 Uiso 1 1 calc R
H7B H 0.5433 0.6400 0.4992 0.069 Uiso 1 1 calc R
C8 C 0.51913(19) 0.5594(3) 0.4614(2) 0.0544(16) Uani 1 1 d .
C9 C 0.4846(2) 0.5922(4) 0.4343(2) 0.0611(18) Uani 1 1 d .
H9 H 0.4840 0.6392 0.4345 0.073 Uiso 1 1 calc R
C10 C 0.4526(3) 0.5595(4) 0.4081(3) 0.070(2) Uani 1 1 d .
C11 C 0.4533(2) 0.4912(4) 0.4084(2) 0.0619(19) Uani 1 1 d .
C12 C 0.4860(2) 0.4551(3) 0.4349(2) 0.0583(17) Uani 1 1 d .
H12 H 0.4852 0.4081 0.4352 0.070 Uiso 1 1 calc R
C13 C 0.5201(2) 0.4898(3) 0.4610(2) 0.0551(17) Uani 1 1 d .
C14 C 0.55604(18) 0.4486(3) 0.48731(19) 0.0482(15) Uani 1 1 d .
H14A H 0.5719 0.4738 0.5131 0.058 Uiso 1 1 calc R
H14B H 0.5462 0.4075 0.4965 0.058 Uiso 1 1 calc R
C15 C 0.5829(2) 0.4309(3) 0.4631(2) 0.0625(18) Uani 1 1 d .
C16 C 0.5716(2) 0.3750(4) 0.4359(2) 0.0691(19) Uani 1 1 d .
H16 H 0.5483 0.3499 0.4344 0.083 Uiso 1 1 calc R
C17 C 0.5939(2) 0.3574(4) 0.4121(2) 0.0670(19) Uani 1 1 d .
C18 C 0.6263(3) 0.3909(4) 0.4127(3) 0.074(2) Uani 1 1 d .
C19 C 0.6387(2) 0.4469(4) 0.4400(3) 0.071(2) Uani 1 1 d .
H19 H 0.6618 0.4719 0.4407 0.085 Uiso 1 1 calc R
C20 C 0.61753(19) 0.4637(4) 0.4647(2) 0.0586(17) Uani 1 1 d .
C21 C 0.63151(19) 0.5283(3) 0.4909(2) 0.0576(16) Uani 1 1 d .
H21A H 0.6218 0.5277 0.5153 0.069 Uiso 1 1 calc R
H21B H 0.6615 0.5296 0.5024 0.069 Uiso 1 1 calc R
C22 C 0.6781(4) 0.7035(5) 0.3973(3) 0.096(3) Uani 1 1 d .
C23 C 0.6943(3) 0.7229(5) 0.3621(3) 0.095(3) Uani 1 1 d .
C24 C 0.6689(3) 0.7457(5) 0.3252(3) 0.099(3) Uani 1 1 d .
H24 H 0.6408 0.7498 0.3204 0.119 Uiso 1 1 calc R
C25 C 0.6844(3) 0.7631(6) 0.2941(3) 0.108(3) Uani 1 1 d .
H25 H 0.6662 0.7804 0.2682 0.129 Uiso 1 1 calc R
C26 C 0.7470(3) 0.7343(5) 0.3359(4) 0.105(3) Uani 1 1 d .
H26 H 0.7748 0.7275 0.3399 0.126 Uiso 1 1 calc R
C27 C 0.7343(3) 0.7198(5) 0.3693(3) 0.096(3) Uani 1 1 d .
H27 H 0.7531 0.7082 0.3964 0.115 Uiso 1 1 calc R
C28 C 0.5952(4) 0.8080(5) 0.3864(3) 0.094(3) Uani 1 1 d .
C29 C 0.5714(3) 0.8592(4) 0.3550(3) 0.091(3) Uani 1 1 d .
C30 C 0.5307(4) 0.8530(5) 0.3330(3) 0.108(3) Uani 1 1 d .
H30 H 0.5163 0.8159 0.3377 0.130 Uiso 1 1 calc R
C31 C 0.5097(4) 0.9031(4) 0.3025(3) 0.101(3) Uani 1 1 d .
H31 H 0.4814 0.8989 0.2879 0.121 Uiso 1 1 calc R
C32 C 0.5708(4) 0.9581(5) 0.3173(4) 0.114(3) Uani 1 1 d .
H32 H 0.5853 0.9944 0.3115 0.137 Uiso 1 1 calc R
C33 C 0.5915(3) 0.9113(5) 0.3477(4) 0.111(3) Uani 1 1 d .
H33 H 0.6197 0.9164 0.3630 0.133 Uiso 1 1 calc R
C34 C 0.4002(3) 0.6347(5) 0.3943(3) 0.089(3) Uani 1 1 d .
C35 C 0.3639(3) 0.6677(5) 0.3594(3) 0.090(3) Uani 1 1 d .
C36 C 0.3486(3) 0.6370(5) 0.3209(3) 0.100(3) Uani 1 1 d .
H36 H 0.3599 0.5972 0.3147 0.120 Uiso 1 1 calc R
C37 C 0.3157(3) 0.6681(6) 0.2913(3) 0.115(4) Uani 1 1 d .
H37 H 0.3028 0.6459 0.2651 0.138 Uiso 1 1 calc R
C38 C 0.3196(3) 0.7582(6) 0.3372(3) 0.119(4) Uani 1 1 d .
H38 H 0.3122 0.8015 0.3428 0.143 Uiso 1 1 calc R
C39 C 0.3496(3) 0.7241(6) 0.3687(3) 0.101(3) Uani 1 1 d .
H39 H 0.3599 0.7412 0.3968 0.121 Uiso 1 1 calc R
C40 C 0.3846(3) 0.4586(4) 0.3849(3) 0.076(2) Uani 1 1 d .
C41 C 0.3525(2) 0.4152(4) 0.3531(3) 0.073(2) Uani 1 1 d .
C42 C 0.3638(2) 0.3691(4) 0.3286(3) 0.085(2) Uani 1 1 d .
H42 H 0.3912 0.3646 0.3308 0.102 Uiso 1 1 calc R
C43 C 0.3337(3) 0.3298(5) 0.3009(3) 0.095(3) Uani 1 1 d .
H43 H 0.3409 0.2957 0.2855 0.113 Uiso 1 1 calc R
C44 C 0.2853(3) 0.3859(5) 0.3192(3) 0.092(3) Uani 1 1 d .
H44 H 0.2575 0.3926 0.3152 0.110 Uiso 1 1 calc R
C45 C 0.3131(2) 0.4240(5) 0.3483(3) 0.089(3) Uani 1 1 d .
H45 H 0.3051 0.4558 0.3647 0.107 Uiso 1 1 calc R
C46 C 0.5751(4) 0.2453(6) 0.3951(4) 0.115(4) Uani 1 1 d .
C47 C 0.5563(4) 0.1960(4) 0.3588(3) 0.104(3) Uani 1 1 d .
C48 C 0.5425(5) 0.1392(7) 0.3702(4) 0.154(6) Uani 1 1 d .
H48 H 0.5428 0.1312 0.3981 0.185 Uiso 1 1 calc R
C49 C 0.5291(6) 0.0972(7) 0.3400(5) 0.165(6) Uani 1 1 d .
H49 H 0.5171 0.0582 0.3461 0.198 Uiso 1 1 calc R
C50 C 0.5445(4) 0.1542(6) 0.2889(5) 0.135(4) Uani 1 1 d .
H50 H 0.5461 0.1596 0.2615 0.162 Uiso 1 1 calc R
C51 C 0.5596(4) 0.2089(6) 0.3229(4) 0.124(4) Uani 1 1 d .
H51 H 0.5706 0.2495 0.3176 0.149 Uiso 1 1 calc R
C52 C 0.6644(4) 0.3218(8) 0.3870(3) 0.126(4) Uani 1 1 d .
C53 C 0.6873(3) 0.3120(5) 0.3569(3) 0.099(3) Uani 1 1 d .
C54 C 0.6992(4) 0.2511(6) 0.3491(4) 0.130(4) Uani 1 1 d .
H54 H 0.6949 0.2141 0.3645 0.156 Uiso 1 1 calc R
C55 C 0.7173(4) 0.2418(6) 0.3196(4) 0.125(4) Uani 1 1 d .
H55 H 0.7245 0.1986 0.3135 0.150 Uiso 1 1 calc R
C56 C 0.7131(2) 0.3561(5) 0.3042(3) 0.089(3) Uani 1 1 d .
H56 H 0.7173 0.3930 0.2887 0.107 Uiso 1 1 calc R
C57 C 0.6927(3) 0.3666(5) 0.3344(3) 0.098(3) Uani 1 1 d .
H57 H 0.6834 0.4093 0.3386 0.118 Uiso 1 1 calc R

loop_
_atom_site_aniso_label
_atom_site_aniso_U_11
_atom_site_aniso_U_22
_atom_site_aniso_U_33
_atom_site_aniso_U_23
_atom_site_aniso_U_13
_atom_site_aniso_U_12
Co1 0.0707(8) 0.1165(11) 0.0688(8) -0.0106(7) 0.0355(6) -0.0457(7)
Co2 0.1415(18) 0.0396(9) 0.1001(14) 0.000 0.0397(13) 0.000
Cl1 0.128(2) 0.139(2) 0.148(2) -0.0198(18) 0.0685(19) -0.0546(19)
Cl2 0.0951(16) 0.146(2) 0.1123(19) -0.0041(16) 0.0359(14) -0.0327(16)
Cl3 0.176(3) 0.0900(17) 0.156(3) -0.0063(16) 0.069(2) 0.0094(18)
O1 0.063(3) 0.087(4) 0.086(4) 0.014(3) 0.038(3) -0.025(3)
O2 0.119(5) 0.162(7) 0.079(5) 0.009(4) 0.040(4) -0.060(5)
O3 0.086(3) 0.062(3) 0.085(4) 0.008(3) 0.029(3) -0.018(3)
O4 0.133(6) 0.100(5) 0.107(5) 0.021(4) 0.006(5) -0.037(4)
O5 0.055(3) 0.078(3) 0.068(3) 0.009(3) 0.020(3) 0.024(3)
O6 0.100(4) 0.109(4) 0.070(4) 0.012(3) 0.018(3) 0.041(3)
O7 0.064(3) 0.085(4) 0.086(4) -0.004(3) 0.035(3) -0.006(3)
O8 0.082(4) 0.125(5) 0.061(3) -0.009(3) 0.030(3) -0.017(3)
O9 0.136(5) 0.057(3) 0.108(4) -0.012(3) 0.068(4) -0.015(3)
O10 0.203(9) 0.086(5) 0.131(7) -0.011(4) 0.070(6) 0.010(5)
O11 0.119(5) 0.082(4) 0.110(5) -0.005(3) 0.069(4) 0.028(4)
O12 0.182(8) 0.119(6) 0.142(7) 0.010(5) 0.101(6) 0.029(5)
N1 0.061(4) 0.136(6) 0.074(5) -0.005(4) 0.023(4) -0.039(4)
N2 0.166(9) 0.030(4) 0.111(6) 0.008(3) 0.030(6) -0.011(4)
N3 0.107(5) 0.145(7) 0.074(5) 0.016(4) 0.044(4) 0.075(5)
N4 0.058(4) 0.123(6) 0.083(5) -0.015(4) 0.036(3) -0.033(4)
N5 0.135(7) 0.077(6) 0.146(9) 0.002(5) 0.040(6) -0.020(5)
N6 0.082(5) 0.173(8) 0.076(5) 0.016(5) 0.051(4) 0.063(5)
C1 0.061(4) 0.061(4) 0.056(4) -0.007(3) 0.022(4) -0.012(4)
C2 0.062(4) 0.075(5) 0.064(5) -0.007(4) 0.028(4) -0.009(4)
C3 0.078(5) 0.092(6) 0.071(5) 0.002(4) 0.045(4) -0.014(5)
C4 0.090(6) 0.085(6) 0.056(5) 0.012(4) 0.023(4) 0.000(5)
C5 0.074(4) 0.049(4) 0.083(5) -0.011(4) 0.045(4) -0.022(4)
C6 0.066(4) 0.061(4) 0.051(4) 0.004(3) 0.031(3) -0.010(4)
C7 0.060(4) 0.064(4) 0.054(4) -0.004(3) 0.027(3) -0.009(3)
C8 0.050(4) 0.063(5) 0.057(4) -0.003(3) 0.027(3) 0.006(3)
C9 0.078(5) 0.051(4) 0.064(5) 0.002(3) 0.037(4) 0.007(4)
C10 0.084(6) 0.058(5) 0.079(5) -0.002(4) 0.042(5) 0.009(4)
C11 0.049(4) 0.090(6) 0.046(4) -0.004(4) 0.017(3) -0.009(4)
C12 0.067(4) 0.060(4) 0.054(4) -0.002(3) 0.027(4) -0.001(4)
C13 0.071(4) 0.041(4) 0.061(4) 0.000(3) 0.033(4) 0.001(3)
C14 0.044(3) 0.050(4) 0.049(4) -0.005(3) 0.014(3) -0.005(3)
C15 0.075(5) 0.048(4) 0.062(4) 0.009(3) 0.020(4) 0.006(4)
C16 0.081(5) 0.063(5) 0.064(5) -0.002(4) 0.027(4) -0.007(4)
C17 0.089(5) 0.054(4) 0.071(5) -0.011(4) 0.044(4) 0.005(4)
C18 0.098(6) 0.066(5) 0.079(5) 0.004(4) 0.057(5) -0.001(5)
C19 0.071(5) 0.063(5) 0.089(5) -0.005(4) 0.042(4) 0.007(4)
C20 0.047(4) 0.071(5) 0.064(4) 0.001(3) 0.027(3) -0.001(4)
C21 0.044(3) 0.070(4) 0.055(4) 0.001(3) 0.012(3) -0.011(3)
C22 0.121(8) 0.113(7) 0.062(6) -0.003(5) 0.042(6) -0.048(6)
C23 0.097(7) 0.116(7) 0.075(6) 0.008(5) 0.035(6) -0.058(6)
C24 0.068(5) 0.151(9) 0.086(7) 0.008(6) 0.037(5) -0.043(6)
C25 0.095(7) 0.140(9) 0.083(6) 0.011(6) 0.023(6) -0.044(6)
C26 0.094(7) 0.134(8) 0.105(8) -0.002(6) 0.058(7) -0.048(6)
C27 0.068(5) 0.148(9) 0.077(6) 0.001(5) 0.030(5) -0.020(5)
C28 0.105(7) 0.074(6) 0.089(7) 0.005(5) 0.017(6) 0.010(6)
C29 0.102(7) 0.064(5) 0.111(7) 0.000(5) 0.041(6) -0.032(5)
C30 0.142(10) 0.086(7) 0.099(7) -0.002(5) 0.044(7) -0.015(7)
C31 0.138(8) 0.056(6) 0.094(6) 0.010(5) 0.020(6) -0.012(5)
C32 0.144(10) 0.070(7) 0.130(9) -0.016(6) 0.051(8) -0.037(7)
C33 0.105(7) 0.094(7) 0.122(8) 0.009(6) 0.026(6) -0.055(6)
C34 0.075(5) 0.119(8) 0.061(6) 0.029(5) 0.011(5) 0.012(5)
C35 0.089(6) 0.106(7) 0.080(6) 0.007(5) 0.036(5) 0.034(5)
C36 0.121(8) 0.105(7) 0.078(6) 0.013(5) 0.040(6) 0.035(6)
C37 0.102(7) 0.160(10) 0.072(6) 0.015(6) 0.017(5) 0.069(7)
C38 0.114(7) 0.164(10) 0.082(7) 0.028(7) 0.038(6) 0.077(8)
C39 0.094(6) 0.131(8) 0.071(5) 0.014(5) 0.020(5) 0.059(6)
C40 0.100(7) 0.082(6) 0.055(5) 0.000(4) 0.037(5) 0.002(5)
C41 0.056(5) 0.086(5) 0.079(5) 0.000(4) 0.027(4) -0.014(4)
C42 0.056(4) 0.092(6) 0.104(6) -0.019(5) 0.024(5) -0.024(4)
C43 0.095(7) 0.115(7) 0.087(6) -0.013(5) 0.049(5) -0.002(6)
C44 0.066(5) 0.136(8) 0.084(6) -0.025(6) 0.038(5) -0.014(5)
C45 0.051(5) 0.124(7) 0.097(6) -0.026(5) 0.033(5) -0.007(5)
C46 0.158(10) 0.119(10) 0.068(7) -0.008(6) 0.041(7) 0.021(8)
C47 0.173(10) 0.060(6) 0.098(7) 0.022(5) 0.071(7) 0.021(6)
C48 0.256(17) 0.104(9) 0.123(9) -0.024(8) 0.091(11) -0.051(10)
C49 0.28(2) 0.099(9) 0.152(12) -0.020(9) 0.124(14) 0.004(10)
C50 0.138(9) 0.090(8) 0.175(12) -0.006(8) 0.052(9) -0.014(7)
C51 0.182(12) 0.096(7) 0.117(9) -0.011(6) 0.081(8) -0.028(7)
C52 0.166(11) 0.143(11) 0.082(7) 0.022(7) 0.058(7) -0.021(10)
C53 0.102(7) 0.102(7) 0.113(7) 0.029(6) 0.064(6) 0.042(6)
C54 0.188(12) 0.088(7) 0.152(10) 0.035(6) 0.108(10) 0.042(8)
C55 0.158(10) 0.135(9) 0.116(8) 0.034(7) 0.092(8) 0.063(8)
C56 0.070(5) 0.115(7) 0.087(6) -0.002(5) 0.035(5) 0.041(5)
C57 0.090(6) 0.085(6) 0.115(7) 0.004(6) 0.031(6) 0.031(5)

loop_
_atom_type_symbol
_atom_type_description
_atom_type_scat_dispersion_real
_atom_type_scat_dispersion_imag
_atom_type_scat_source
C C 0.0181 0.0091 'International Tables Vol C Tables 4.2.6.8 and 6.1.1.4'
H H 0.0000 0.0000 'International Tables Vol C Tables 4.2.6.8 and 6.1.1.4'
N N 0.0311 0.0180 'International Tables Vol C Tables 4.2.6.8 and 6.1.1.4'
O O 0.0492 0.0322 'International Tables Vol C Tables 4.2.6.8 and 6.1.1.4'
Co Co -2.3653 3.6143 'International Tables Vol C Tables 4.2.6.8 and 6.1.1.4'
Cl Cl 0.3639 0.7018 'International Tables Vol C Tables 4.2.6.8 and 6.1.1.4'

loop_
_geom_angle_atom_site_label_1
_geom_angle_atom_site_label_2
_geom_angle_atom_site_label_3
_geom_angle
_geom_angle_site_symmetry_1
_geom_angle_site_symmetry_3
N3 Co1 N1 91.8(3) 2_655 .
N3 Co1 N6 88.5(3) 2_655 4_655
N1 Co1 N6 176.8(4) . 4_655
N3 Co1 N4 175.9(4) 2_655 3
N1 Co1 N4 89.5(3) . 3
N6 Co1 N4 90.5(3) 4_655 3
N3 Co1 Cl1 91.4(3) 2_655 .
N1 Co1 Cl1 87.4(3) . .
N6 Co1 Cl1 89.4(3) 4_655 .
N4 Co1 Cl1 92.5(2) 3 .
N3 Co1 Cl2 87.2(3) 2_655 .
N1 Co1 Cl2 92.1(3) . .
N6 Co1 Cl2 91.1(3) 4_655 .
N4 Co1 Cl2 88.9(2) 3 .
Cl1 Co1 Cl2 178.49(11) . .
N2 Co2 N2 88.6(4) . 2_655
N2 Co2 N5 88.9(3) . 1_565
N2 Co2 N5 177.5(4) 2_655 1_565
N2 Co2 N5 177.5(4) . 2_665
N2 Co2 N5 88.9(3) 2_655 2_665
N5 Co2 N5 93.6(5) 1_565 2_665
N2 Co2 Cl3 90.9(3) . 2_655
N2 Co2 Cl3 90.1(3) 2_655 2_655
N5 Co2 Cl3 90.5(3) 1_565 2_655
N5 Co2 Cl3 88.5(3) 2_665 2_655
N2 Co2 Cl3 90.1(3) . .
N2 Co2 Cl3 90.9(3) 2_655 .
N5 Co2 Cl3 88.5(3) 1_565 .
N5 Co2 Cl3 90.5(3) 2_665 .
Cl3 Co2 Cl3 178.55(16) 2_655 .
C22 O1 C3 117.7(7) . .
C28 O3 C4 118.7(7) . .
C34 O5 C10 115.9(6) . .
C40 O7 C11 115.9(6) . .
C46 O9 C17 120.9(7) . .
C52 O11 C18 121.0(8) . .
C25 N1 C26 114.6(8) . .
C25 N1 Co1 125.1(7) . .
C26 N1 Co1 120.3(6) . .
C31 N2 C32 118.2(8) . .
C31 N2 Co2 123.9(8) . .
C32 N2 Co2 118.0(7) . .
C37 N3 C38 114.5(7) . .
C37 N3 Co1 125.2(7) . 2_655
C38 N3 Co1 120.3(6) . 2_655
C44 N4 C43 118.5(7) . .
C44 N4 Co1 121.4(5) . 3_445
C43 N4 Co1 120.2(6) . 3_445
C50 N5 C49 118.1(12) . .
C50 N5 Co2 121.1(10) . 1_545
C49 N5 Co2 120.4(9) . 1_545
C56 N6 C55 119.7(7) . .
C56 N6 Co1 123.2(7) . 4_645
C55 N6 Co1 116.7(7) . 4_645
C6 C1 C2 117.3(6) . .
C6 C1 C21 123.6(6) . .
C2 C1 C21 119.0(6) . .
C3 C2 C1 122.5(7) . .
C3 C2 H2 118.7 . .
C1 C2 H2 118.7 . .
C2 C3 C4 119.1(7) . .
C2 C3 O1 121.5(8) . .
C4 C3 O1 118.8(8) . .
C3 C4 C5 121.7(7) . .
C3 C4 O3 121.8(7) . .
C5 C4 O3 116.4(8) . .
C6 C5 C4 117.9(7) . .
C6 C5 H5 121.1 . .
C4 C5 H5 121.1 . .
C1 C6 C5 121.4(6) . .
C1 C6 C7 123.3(6) . .
C5 C6 C7 115.2(6) . .
C8 C7 C6 111.5(5) . .
C8 C7 H7A 109.3 . .
C6 C7 H7A 109.3 . .
C8 C7 H7B 109.3 . .
C6 C7 H7B 109.3 . .
H7A C7 H7B 108.0 . .
C13 C8 C9 118.8(6) . .
C13 C8 C7 123.0(6) . .
C9 C8 C7 118.2(6) . .
C10 C9 C8 122.3(7) . .
C10 C9 H9 118.8 . .
C8 C9 H9 118.8 . .
C9 C10 C11 118.8(7) . .
C9 C10 O5 124.1(7) . .
C11 C10 O5 117.1(7) . .
C10 C11 C12 122.4(7) . .
C10 C11 O7 122.2(7) . .
C12 C11 O7 115.3(7) . .
C11 C12 C13 118.4(6) . .
C11 C12 H12 120.8 . .
C13 C12 H12 120.8 . .
C8 C13 C12 119.1(6) . .
C8 C13 C14 124.1(6) . .
C12 C13 C14 116.7(5) . .
C15 C14 C13 112.0(5) . .
C15 C14 H14A 109.2 . .
C13 C14 H14A 109.2 . .
C15 C14 H14B 109.2 . .
C13 C14 H14B 109.2 . .
H14A C14 H14B 107.9 . .
C20 C15 C16 117.0(7) . .
C20 C15 C14 126.1(6) . .
C16 C15 C14 116.9(6) . .
C17 C16 C15 120.0(7) . .
C17 C16 H16 120.0 . .
C15 C16 H16 120.0 . .
C18 C17 C16 122.4(7) . .
C18 C17 O9 118.9(7) . .
C16 C17 O9 118.5(7) . .
C17 C18 O11 123.3(7) . .
C17 C18 C19 118.9(7) . .
O11 C18 C19 117.6(7) . .
C20 C19 C18 119.2(7) . .
C20 C19 H19 120.4 . .
C18 C19 H19 120.4 . .
C19 C20 C15 122.3(7) . .
C19 C20 C21 115.5(6) . .
C15 C20 C21 121.8(6) . .
C1 C21 C20 112.4(5) . .
C1 C21 H21A 109.1 . .
C20 C21 H21A 109.1 . .
C1 C21 H21B 109.1 . .
C20 C21 H21B 109.1 . .
H21A C21 H21B 107.8 . .
O2 C22 O1 126.1(8) . .
O2 C22 C23 120.2(9) . .
O1 C22 C23 113.4(9) . .
C24 C23 C27 120.2(8) . .
C24 C23 C22 119.7(9) . .
C27 C23 C22 120.0(10) . .
C23 C24 C25 118.6(9) . .
C23 C24 H24 120.7 . .
C25 C24 H24 120.7 . .
N1 C25 C24 124.0(10) . .
N1 C25 H25 118.0 . .
C24 C25 H25 118.0 . .
N1 C26 C27 124.7(9) . .
N1 C26 H26 117.7 . .
C27 C26 H26 117.7 . .
C23 C27 C26 117.5(10) . .
C23 C27 H27 121.2 . .
C26 C27 H27 121.2 . .
O4 C28 O3 125.5(8) . .
O4 C28 C29 124.0(9) . .
O3 C28 C29 110.1(9) . .
C33 C29 C30 119.6(10) . .
C33 C29 C28 117.8(10) . .
C30 C29 C28 122.6(8) . .
C29 C30 C31 119.9(10) . .
C29 C30 H30 120.1 . .
C31 C30 H30 120.1 . .
N2 C31 C30 121.5(11) . .
N2 C31 H31 119.2 . .
C30 C31 H31 119.2 . .
C33 C32 N2 121.4(9) . .
C33 C32 H32 119.3 . .
N2 C32 H32 119.3 . .
C29 C33 C32 119.4(10) . .
C29 C33 H33 120.3 . .
C32 C33 H33 120.3 . .
O6 C34 O5 128.0(8) . .
O6 C34 C35 120.3(10) . .
O5 C34 C35 111.7(8) . .
C39 C35 C36 123.8(9) . .
C39 C35 C34 118.1(9) . .
C36 C35 C34 118.1(9) . .
C35 C36 C37 115.4(9) . .
C35 C36 H36 122.3 . .
C37 C36 H36 122.3 . .
C36 C37 N3 125.1(10) . .
C36 C37 H37 117.4 . .
N3 C37 H37 117.4 . .
C39 C38 N3 120.8(10) . .
C39 C38 H38 119.6 . .
N3 C38 H38 119.6 . .
C35 C39 C38 119.7(10) . .
C35 C39 H39 120.1 . .
C38 C39 H39 120.1 . .
O8 C40 O7 124.9(8) . .
O8 C40 C41 123.6(8) . .
O7 C40 C41 111.4(7) . .
C45 C41 C42 120.7(8) . .
C45 C41 C40 119.0(8) . .
C42 C41 C40 120.3(7) . .
C41 C42 C43 118.2(7) . .
C41 C42 H42 120.9 . .
C43 C42 H42 120.9 . .
N4 C43 C42 120.7(8) . .
N4 C43 H43 119.6 . .
C42 C43 H43 119.6 . .
N4 C44 C45 124.2(8) . .
N4 C44 H44 117.9 . .
C45 C44 H44 117.9 . .
C41 C45 C44 117.6(8) . .
C41 C45 H45 121.2 . .
C44 C45 H45 121.2 . .
O10 C46 O9 121.4(10) . .
O10 C46 C47 124.8(12) . .
O9 C46 C47 113.6(9) . .
C51 C47 C48 127.0(11) . .
C51 C47 C46 117.6(10) . .
C48 C47 C46 114.9(10) . .
C49 C48 C47 114.0(13) . .
C49 C48 H48 123.0 . .
C47 C48 H48 123.0 . .
C48 C49 N5 127.0(14) . .
C48 C49 H49 116.5 . .
N5 C49 H49 116.5 . .
N5 C50 C51 118.2(13) . .
N5 C50 H50 120.9 . .
C51 C50 H50 120.9 . .
C47 C51 C50 115.5(11) . .
C47 C51 H51 122.2 . .
C50 C51 H51 122.2 . .
O11 C52 O12 124.2(12) . .
O11 C52 C53 116.4(10) . .
O12 C52 C53 119.1(14) . .
C54 C53 C57 120.4(9) . .
C54 C53 C52 121.3(11) . .
C57 C53 C52 118.0(10) . .
C53 C54 C55 121.2(10) . .
C53 C54 H54 119.4 . .
C55 C54 H54 119.4 . .
C54 C55 N6 118.7(10) . .
C54 C55 H55 120.7 . .
N6 C55 H55 120.7 . .
N6 C56 C57 122.2(9) . .
N6 C56 H56 118.9 . .
C57 C56 H56 118.9 . .
C53 C57 C56 117.5(8) . .
C53 C57 H57 121.2 . .
C56 C57 H57 121.2 . .

loop_
_geom_bond_atom_site_label_1
_geom_bond_atom_site_label_2
_geom_bond_distance
_geom_bond_site_symmetry_2
Co1 N3 2.127(7) 2_655
Co1 N1 2.144(7) .
Co1 N6 2.162(6) 4_655
Co1 N4 2.179(7) 3
Co1 Cl1 2.397(4) .
Co1 Cl2 2.399(4) .
Co2 N2 2.129(7) .
Co2 N2 2.129(7) 2_655
Co2 N5 2.197(10) 1_565
Co2 N5 2.197(10) 2_665
Co2 Cl3 2.393(4) 2_655
Co2 Cl3 2.393(4) .
O1 C22 1.282(11) .
O1 C3 1.389(9) .
O2 C22 1.224(11) .
O3 C28 1.361(12) .
O3 C4 1.409(9) .
O4 C28 1.178(11) .
O5 C34 1.294(12) .
O5 C10 1.429(9) .
O6 C34 1.203(11) .
O7 C40 1.355(10) .
O7 C11 1.430(9) .
O8 C40 1.162(9) .
O9 C46 1.288(13) .
O9 C17 1.435(9) .
O10 C46 1.254(12) .
O11 C52 1.243(16) .
O11 C18 1.401(9) .
O12 C52 1.242(13) .
N1 C25 1.324(12) .
N1 C26 1.336(13) .
N2 C31 1.276(12) .
N2 C32 1.422(15) .
N3 C37 1.394(13) .
N3 C38 1.410(14) .
N3 Co1 2.127(7) 2_655
N4 C44 1.334(11) .
N4 C43 1.344(11) .
N4 Co1 2.179(6) 3_445
N5 C50 1.245(14) .
N5 C49 1.416(17) .
N5 Co2 2.197(10) 1_545
N6 C56 1.273(12) .
N6 C55 1.452(15) .
N6 Co1 2.163(6) 4_645
C1 C6 1.392(10) .
C1 C2 1.407(10) .
C1 C21 1.517(10) .
C2 C3 1.370(11) .
C2 H2 0.9500 .
C3 C4 1.367(12) .
C4 C5 1.406(11) .
C5 C6 1.408(10) .
C5 H5 0.9500 .
C6 C7 1.542(9) .
C7 C8 1.505(9) .
C7 H7A 0.9900 .
C7 H7B 0.9900 .
C8 C13 1.406(9) .
C8 C9 1.404(10) .
C9 C10 1.336(11) .
C9 H9 0.9500 .
C10 C11 1.379(11) .
C11 C12 1.390(10) .
C12 C13 1.403(10) .
C12 H12 0.9500 .
C13 C14 1.515(9) .
C14 C15 1.492(10) .
C14 H14A 0.9900 .
C14 H14B 0.9900 .
C15 C20 1.372(10) .
C15 C16 1.420(10) .
C16 C17 1.350(10) .
C16 H16 0.9500 .
C17 C18 1.322(11) .
C18 C19 1.426(11) .
C19 C20 1.340(10) .
C19 H19 0.9500 .
C20 C21 1.554(10) .
C21 H21A 0.9900 .
C21 H21B 0.9900 .
C22 C23 1.532(13) .
C23 C24 1.332(13) .
C23 C27 1.346(13) .
C24 C25 1.385(13) .
C24 H24 0.9500 .
C25 H25 0.9500 .
C26 C27 1.378(13) .
C26 H26 0.9500 .
C27 H27 0.9500 .
C28 C29 1.506(14) .
C29 C33 1.339(12) .
C29 C30 1.371(14) .
C30 C31 1.444(14) .
C30 H30 0.9500 .
C31 H31 0.9500 .
C32 C33 1.396(16) .
C32 H32 0.9500 .
C33 H33 0.9500 .
C34 C35 1.552(12) .
C35 C39 1.326(13) .
C35 C36 1.366(13) .
C36 C37 1.387(13) .
C36 H36 0.9500 .
C37 H37 0.9500 .
C38 C39 1.390(13) .
C38 H38 0.9500 .
C39 H39 0.9500 .
C40 C41 1.531(12) .
C41 C45 1.354(11) .
C41 C42 1.388(12) .
C42 C43 1.388(12) .
C42 H42 0.9500 .
C43 H43 0.9500 .
C44 C45 1.355(12) .
C44 H44 0.9500 .
C45 H45 0.9500 .
C46 C47 1.536(16) .
C47 C51 1.276(14) .
C47 C48 1.352(15) .
C48 C49 1.280(18) .
C48 H48 0.9500 .
C49 H49 0.9500 .
C50 C51 1.546(17) .
C50 H50 0.9500 .
C51 H51 0.9500 .
C52 C53 1.512(16) .
C53 C54 1.353(14) .
C53 C57 1.387(14) .
C54 C55 1.371(15) .
C54 H54 0.9500 .
C55 H55 0.9500 .
C56 C57 1.449(13) .
C56 H56 0.9500 .
C57 H57 0.9500 .

loop_
_platon_squeeze_void_nr
_platon_squeeze_void_average_x
_platon_squeeze_void_average_y
_platon_squeeze_void_average_z
_platon_squeeze_void_volume
_platon_squeeze_void_count_electrons
_platon_squeeze_void_content
1 -0.010 0.275 -0.014 14094 3948 ' '
